data_7222166
loop_
_publ_author_name
'chen, panpan'
'Meng, Yinggao'
'Yang, Qinghua'
'Wu, Jie'
'Xiao, Yuanyuan'
'Gorja, Dhilli Rao'
'Song, Chuanjun'
'Chang, Junbiao'

_publ_section_title
;
 Selective synthesis of 2,5-disubstituted furan-3-carboxylates and the
 isomeric 2,4-disubstituted furan-3-carboxylates
;
_journal_name_full 'RSC Adv.'
_journal_paper_doi 10.1039/C5RA14273C
_journal_year 2015
_chemical_formula_sum 'C18 H17 N O5 S'
_chemical_formula_weight 359.40
_chemical_name_systematic
; 
 ? 
;
_space_group_IT_number 2
_symmetry_cell_setting triclinic
_symmetry_space_group_name_Hall '-P 1'
_symmetry_space_group_name_H-M 'P -1'
_atom_sites_solution_hydrogens geom
_atom_sites_solution_primary direct
_atom_sites_solution_secondary difmap
_audit_creation_method SHELXL-97
_audit_update_record
;
2015-07-17 deposited with the CCDC.
2015-09-15 downloaded from the CCDC.
;
_cell_angle_alpha 100.90(3)
_cell_angle_beta 90.99(3)
_cell_angle_gamma 107.77(3)
_cell_formula_units_Z 2
_cell_length_a 8.6539(17)
_cell_length_b 8.7824(18)
_cell_length_c 12.894(3)
_cell_measurement_reflns_used 2702
_cell_measurement_temperature 293(2)
_cell_measurement_theta_max 27.3679
_cell_measurement_theta_min 2.4794
_cell_volume 913.4(4)
_computing_cell_refinement 'CrystalClear (Rigaku/MSC Inc., 2006)'
_computing_data_collection 'CrystalClear (Rigaku/MSC Inc., 2006)'
_computing_data_reduction 'CrystalClear (Rigaku/MSC Inc., 2006)'
_computing_molecular_graphics 'Bruker SHELXTL'
_computing_publication_material 'Bruker SHELXTL'
_computing_structure_refinement 'SHELXL-97 (Sheldrick, 1997)'
_computing_structure_solution 'SHELXS-97 (Sheldrick, 1990)'
_diffrn_ambient_temperature 293(2)
_diffrn_detector_area_resol_mean 28.5714
_diffrn_measured_fraction_theta_full 0.970
_diffrn_measured_fraction_theta_max 0.970
_diffrn_measurement_device_type Saturn724
_diffrn_measurement_method dtprofit.ref
_diffrn_radiation_monochromator graphite
_diffrn_radiation_source 'fine-focus sealed tube'
_diffrn_radiation_type MoK\a
_diffrn_radiation_wavelength 0.71073
_diffrn_reflns_av_R_equivalents 0.0461
_diffrn_reflns_av_sigmaI/netI 0.0572
_diffrn_reflns_limit_h_max 11
_diffrn_reflns_limit_h_min -10
_diffrn_reflns_limit_k_max 11
_diffrn_reflns_limit_k_min -11
_diffrn_reflns_limit_l_max 16
_diffrn_reflns_limit_l_min -16
_diffrn_reflns_number 9503
_diffrn_reflns_theta_full 27.47
_diffrn_reflns_theta_max 27.47
_diffrn_reflns_theta_min 1.61
_diffrn_standards_number 4062
_exptl_absorpt_coefficient_mu 0.325
_exptl_absorpt_correction_T_max 1.0000
_exptl_absorpt_correction_T_min 0.7869
_exptl_absorpt_correction_type multi-scan
_exptl_crystal_colour Colorless
_exptl_crystal_density_diffrn 1.474
_exptl_crystal_density_method 'not measured'
_exptl_crystal_description Prism
_exptl_crystal_F_000 422
_exptl_crystal_size_max 0.20
_exptl_crystal_size_mid 0.18
_exptl_crystal_size_min 0.16
_refine_diff_density_max 0.871
_refine_diff_density_min -0.381
_refine_diff_density_rms 0.077
_refine_ls_extinction_method none
_refine_ls_goodness_of_fit_ref 1.831
_refine_ls_hydrogen_treatment constr
_refine_ls_matrix_type full
_refine_ls_number_parameters 229
_refine_ls_number_reflns 4062
_refine_ls_number_restraints 0
_refine_ls_restrained_S_all 1.831
_refine_ls_R_factor_all 0.1873
_refine_ls_R_factor_gt 0.1601
_refine_ls_shift/su_max 0.000
_refine_ls_shift/su_mean 0.000
_refine_ls_structure_factor_coef Fsqd
_refine_ls_weighting_details 'calc w=1/[\s^2^(Fo^2^)+(0.1000P)^2^+0.1557P] where P=(Fo^2^+2Fc^2^)/3'
_refine_ls_weighting_scheme calc
_refine_ls_wR_factor_gt 0.3531
_refine_ls_wR_factor_ref 0.3724
_reflns_number_gt 3092
_reflns_number_total 4062
_reflns_threshold_expression >2sigma(I)
_cod_data_source_file c5ra14273c2.cif
_cod_data_source_block 2h
_cod_depositor_comments
;
The following automatic conversions were performed:

'_symmetry_cell_setting' value 'Triclinic' changed to 'triclinic'
according to
/usr/data/users/saulius/crontab/automatic-downloads/rss-feeds/RSC/lib/dictionaries/cif_core.dic
dictionary named 'cif_core.dic' version 2.4.2 from 2011-04-26.

'_exptl_absorpt_correction_type' value 'Multi-scan' changed to
'multi-scan' according to
/usr/data/users/saulius/crontab/automatic-downloads/rss-feeds/RSC/lib/dictionaries/cif_core.dic
dictionary named 'cif_core.dic' version 2.4.2 from 2011-04-26.

Automatic conversion script
Id: cif_fix_values 3271 2015-04-21 07:52:19Z andrius 

2018-01-23
Z value and formula fixed to values more according to usual
chemical conventions.                 miguel
;
_cod_original_formula_weight 202.73
_cod_original_formula_units_Z 4
_cod_original_cell_volume 913.4(3)
_cod_original_sg_symbol_H-M 'P-1   '
_cod_original_formula_sum 'C9 H8.50 N O2.50 S'
_cod_database_code 7222166

loop_
_symmetry_equiv_pos_as_xyz
'x, y, z'
'-x, -y, -z'

loop_
_atom_site_label
_atom_site_type_symbol
_atom_site_fract_x
_atom_site_fract_y
_atom_site_fract_z
_atom_site_U_iso_or_equiv
_atom_site_adp_type
_atom_site_occupancy
_atom_site_symmetry_multiplicity
_atom_site_calc_flag
_atom_site_refinement_flags
S1 S 0.27689(19) 0.20988(18) 0.36261(13) 0.0752(6) Uani 1 1 d .
O1 O 0.1759(6) 0.0581(5) 0.3866(3) 0.0896(14) Uani 1 1 d .
O2 O 0.4295(6) 0.3013(6) 0.4248(4) 0.1103(17) Uani 1 1 d .
O3 O 0.6705(5) 0.4374(5) 0.0679(4) 0.0832(13) Uani 1 1 d .
O4 O 0.4783(7) 0.1568(7) -0.2746(5) 0.1149(17) Uani 1 1 d .
O5 O 0.3118(8) 0.0439(8) -0.1662(4) 0.121(2) Uani 1 1 d .
N1 N 0.3246(6) 0.1611(6) 0.2389(4) 0.0778(14) Uani 1 1 d .
C1 C -0.1311(8) 0.6636(8) 0.3399(5) 0.0904(19) Uani 1 1 d .
H1A H -0.1665 0.6561 0.2675 0.136 Uiso 1 1 calc R
H1B H -0.0678 0.7743 0.3702 0.136 Uiso 1 1 calc R
H1C H -0.2243 0.6308 0.3794 0.136 Uiso 1 1 calc R
C2 C -0.0286(7) 0.5532(7) 0.3438(4) 0.0694(15) Uani 1 1 d .
C3 C 0.1264(8) 0.6109(7) 0.3988(5) 0.0780(16) Uani 1 1 d .
H3 H 0.1664 0.7201 0.4328 0.094 Uiso 1 1 calc R
C4 C 0.2230(7) 0.5098(7) 0.4045(5) 0.0757(16) Uani 1 1 d .
H4 H 0.3256 0.5516 0.4409 0.091 Uiso 1 1 calc R
C5 C 0.1618(6) 0.3429(6) 0.3538(4) 0.0617(13) Uani 1 1 d .
C6 C 0.0067(7) 0.2823(7) 0.2983(5) 0.0723(15) Uani 1 1 d .
H6 H -0.0341 0.1730 0.2646 0.087 Uiso 1 1 calc R
C7 C -0.0847(7) 0.3856(7) 0.2943(5) 0.0765(16) Uani 1 1 d .
H7 H -0.1871 0.3436 0.2577 0.092 Uiso 1 1 calc R
C8 C 0.2351(8) 0.0247(7) 0.1608(5) 0.0777(17) Uani 1 1 d .
H8 H 0.1507 -0.0639 0.1726 0.093 Uiso 1 1 calc R
C9 C 0.2943(9) 0.0456(8) 0.0640(6) 0.093(2) Uani 1 1 d .
H9 H 0.2595 -0.0256 -0.0011 0.112 Uiso 1 1 calc R
C10 C 0.4222(7) 0.2020(8) 0.0852(6) 0.081(2) Uani 1 1 d .
C11 C 0.4391(7) 0.2704(8) 0.1903(6) 0.0831(18) Uani 1 1 d .
H11 H 0.5124 0.3703 0.2235 0.100 Uiso 1 1 calc R
C12 C 0.5281(9) 0.2838(9) 0.0083(7) 0.097(2) Uani 1 1 d .
C13 C 0.5467(8) 0.2773(8) -0.0947(4) 0.0743(17) Uani 1 1 d .
C14 C 0.6842(10) 0.4032(11) -0.1117(8) 0.118(3) Uani 1 1 d .
H14 H 0.7231 0.4180 -0.1770 0.142 Uiso 1 1 calc R
C15 C 0.7482(10) 0.4966(10) -0.0188(6) 0.109(3) Uani 1 1 d .
C16 C 0.8964(9) 0.6552(9) 0.0165(6) 0.105(2) Uani 1 1 d .
H16A H 0.9457 0.6889 -0.0450 0.157 Uiso 1 1 calc R
H16B H 0.9748 0.6338 0.0605 0.157 Uiso 1 1 calc R
H16C H 0.8597 0.7403 0.0557 0.157 Uiso 1 1 calc R
C17 C 0.4271(10) 0.1407(10) -0.1787(7) 0.093(2) Uani 1 1 d .
C18 C 0.3823(9) 0.0423(9) -0.3650(5) 0.102(2) Uani 1 1 d .
H18A H 0.3834 -0.0657 -0.3618 0.152 Uiso 1 1 calc R
H18B H 0.4271 0.0710 -0.4288 0.152 Uiso 1 1 calc R
H18C H 0.2723 0.0452 -0.3645 0.152 Uiso 1 1 calc R

loop_
_atom_site_aniso_label
_atom_site_aniso_U_11
_atom_site_aniso_U_22
_atom_site_aniso_U_33
_atom_site_aniso_U_23
_atom_site_aniso_U_13
_atom_site_aniso_U_12
S1 0.0773(11) 0.0652(10) 0.0809(11) 0.0142(7) -0.0129(8) 0.0207(8)
O1 0.121(4) 0.067(3) 0.081(3) 0.024(2) 0.003(3) 0.023(2)
O2 0.090(3) 0.097(3) 0.135(4) 0.003(3) -0.052(3) 0.033(3)
O3 0.077(3) 0.095(3) 0.091(3) 0.028(2) 0.017(2) 0.039(2)
O4 0.122(4) 0.129(4) 0.099(4) 0.019(3) 0.007(3) 0.050(4)
O5 0.139(5) 0.128(5) 0.077(3) 0.006(3) 0.015(3) 0.025(4)
N1 0.061(3) 0.063(3) 0.112(4) 0.028(3) 0.003(3) 0.016(2)
C1 0.098(5) 0.091(5) 0.092(5) 0.014(4) 0.010(4) 0.045(4)
C2 0.067(4) 0.079(4) 0.069(3) 0.019(3) 0.016(3) 0.029(3)
C3 0.086(4) 0.061(3) 0.083(4) 0.008(3) 0.007(3) 0.021(3)
C4 0.066(3) 0.061(3) 0.089(4) 0.011(3) -0.014(3) 0.008(3)
C5 0.064(3) 0.055(3) 0.064(3) 0.011(2) 0.002(3) 0.016(2)
C6 0.064(3) 0.060(3) 0.078(4) -0.004(3) -0.007(3) 0.009(3)
C7 0.062(3) 0.079(4) 0.080(4) -0.001(3) -0.008(3) 0.021(3)
C8 0.082(4) 0.069(4) 0.086(4) 0.022(3) 0.021(3) 0.024(3)
C9 0.124(6) 0.085(5) 0.087(4) 0.016(4) 0.021(4) 0.057(4)
C10 0.065(4) 0.072(4) 0.136(6) 0.057(4) 0.042(4) 0.043(3)
C11 0.066(4) 0.079(4) 0.115(5) 0.025(4) 0.022(4) 0.034(3)
C12 0.085(5) 0.099(5) 0.134(7) 0.038(5) 0.028(4) 0.059(4)
C13 0.097(5) 0.098(5) 0.051(3) 0.011(3) 0.007(3) 0.067(4)
C14 0.104(6) 0.127(7) 0.171(9) 0.080(7) 0.063(6) 0.073(6)
C15 0.117(6) 0.107(5) 0.104(5) -0.057(5) -0.064(5) 0.088(5)
C16 0.089(5) 0.113(6) 0.119(6) 0.008(5) 0.007(4) 0.050(5)
C17 0.093(5) 0.084(5) 0.105(6) -0.011(4) -0.018(5) 0.051(4)
C18 0.120(6) 0.109(5) 0.070(4) -0.006(4) -0.006(4) 0.043(5)

loop_
_atom_type_symbol
_atom_type_description
_atom_type_scat_dispersion_real
_atom_type_scat_dispersion_imag
_atom_type_scat_source
C C 0.0033 0.0016 'International Tables Vol C Tables 4.2.6.8 and 6.1.1.4'
H H 0.0000 0.0000 'International Tables Vol C Tables 4.2.6.8 and 6.1.1.4'
N N 0.0061 0.0033 'International Tables Vol C Tables 4.2.6.8 and 6.1.1.4'
O O 0.0106 0.0060 'International Tables Vol C Tables 4.2.6.8 and 6.1.1.4'
S S 0.1246 0.1234 'International Tables Vol C Tables 4.2.6.8 and 6.1.1.4'

loop_
_geom_angle_atom_site_label_1
_geom_angle_atom_site_label_2
_geom_angle_atom_site_label_3
_geom_angle
O1 S1 O2 120.5(3)
O1 S1 N1 105.3(3)
O2 S1 N1 106.1(3)
O1 S1 C5 110.8(3)
O2 S1 C5 109.1(3)
N1 S1 C5 103.6(2)
C15 O3 C12 100.9(5)
C17 O4 C18 117.5(6)
C11 N1 C8 109.1(6)
C11 N1 S1 123.2(5)
C8 N1 S1 126.3(4)
C2 C1 H1A 109.5
C2 C1 H1B 109.5
H1A C1 H1B 109.5
C2 C1 H1C 109.5
H1A C1 H1C 109.5
H1B C1 H1C 109.5
C3 C2 C7 116.6(5)
C3 C2 C1 121.5(6)
C7 C2 C1 121.9(5)
C4 C3 C2 122.4(5)
C4 C3 H3 118.8
C2 C3 H3 118.8
C3 C4 C5 118.9(5)
C3 C4 H4 120.5
C5 C4 H4 120.5
C6 C5 C4 119.7(5)
C6 C5 S1 120.0(4)
C4 C5 S1 120.3(4)
C7 C6 C5 119.7(5)
C7 C6 H6 120.1
C5 C6 H6 120.1
C6 C7 C2 122.6(5)
C6 C7 H7 118.7
C2 C7 H7 118.7
C9 C8 N1 108.4(6)
C9 C8 H8 125.8
N1 C8 H8 125.8
C8 C9 C10 105.6(6)
C8 C9 H9 127.2
C10 C9 H9 127.2
C11 C10 C9 110.3(6)
C11 C10 C12 121.7(7)
C9 C10 C12 128.0(7)
C10 C11 N1 106.7(6)
C10 C11 H11 126.6
N1 C11 H11 126.6
C13 C12 C10 143.2(8)
C13 C12 O3 105.8(6)
C10 C12 O3 111.0(6)
C12 C13 C14 111.5(7)
C12 C13 C17 120.6(7)
C14 C13 C17 127.9(7)
C15 C14 C13 108.1(8)
C15 C14 H14 125.9
C13 C14 H14 125.9
C14 C15 O3 113.5(8)
C14 C15 C16 133.6(10)
O3 C15 C16 112.9(6)
C15 C16 H16A 109.5
C15 C16 H16B 109.5
H16A C16 H16B 109.5
C15 C16 H16C 109.5
H16A C16 H16C 109.5
H16B C16 H16C 109.5
O5 C17 O4 123.2(8)
O5 C17 C13 128.4(9)
O4 C17 C13 108.4(7)
O4 C18 H18A 109.5
O4 C18 H18B 109.5
H18A C18 H18B 109.5
O4 C18 H18C 109.5
H18A C18 H18C 109.5
H18B C18 H18C 109.5

loop_
_geom_bond_atom_site_label_1
_geom_bond_atom_site_label_2
_geom_bond_distance
S1 O1 1.446(4)
S1 O2 1.450(4)
S1 N1 1.665(6)
S1 C5 1.769(5)
O3 C15 1.416(10)
O3 C12 1.577(9)
O4 C17 1.339(10)
O4 C18 1.440(8)
O5 C17 1.132(9)
N1 C11 1.401(7)
N1 C8 1.414(8)
C1 C2 1.507(8)
C1 H1A 0.9600
C1 H1B 0.9600
C1 H1C 0.9600
C2 C3 1.406(8)
C2 C7 1.416(8)
C3 C4 1.403(8)
C3 H3 0.9300
C4 C5 1.417(7)
C4 H4 0.9300
C5 C6 1.408(7)
C6 C7 1.381(8)
C6 H6 0.9300
C7 H7 0.9300
C8 C9 1.379(9)
C8 H8 0.9300
C9 C10 1.451(9)
C9 H9 0.9300
C10 C11 1.359(9)
C10 C12 1.497(9)
C11 H11 0.9300
C12 C13 1.332(9)
C13 C14 1.409(9)
C13 C17 1.548(9)
C14 C15 1.320(10)
C14 H14 0.9300
C15 C16 1.562(10)
C16 H16A 0.9600
C16 H16B 0.9600
C16 H16C 0.9600
C18 H18A 0.9600
C18 H18B 0.9600
C18 H18C 0.9600

loop_
_geom_torsion_atom_site_label_1
_geom_torsion_atom_site_label_2
_geom_torsion_atom_site_label_3
_geom_torsion_atom_site_label_4
_geom_torsion
O1 S1 N1 C11 -171.2(4)
O2 S1 N1 C11 -42.5(5)
C5 S1 N1 C11 72.3(5)
O1 S1 N1 C8 24.2(6)
O2 S1 N1 C8 153.0(5)
C5 S1 N1 C8 -92.3(5)
C7 C2 C3 C4 0.6(9)
C1 C2 C3 C4 179.3(5)
C2 C3 C4 C5 -0.7(9)
C3 C4 C5 C6 0.5(9)
C3 C4 C5 S1 -177.9(4)
O1 S1 C5 C6 -44.1(5)
O2 S1 C5 C6 -179.1(4)
N1 S1 C5 C6 68.3(5)
O1 S1 C5 C4 134.3(5)
O2 S1 C5 C4 -0.7(6)
N1 S1 C5 C4 -113.3(5)
C4 C5 C6 C7 -0.3(9)
S1 C5 C6 C7 178.1(4)
C5 C6 C7 C2 0.3(9)
C3 C2 C7 C6 -0.5(9)
C1 C2 C7 C6 -179.1(6)
C11 N1 C8 C9 1.2(7)
S1 N1 C8 C9 167.6(4)
N1 C8 C9 C10 -1.0(7)
C8 C9 C10 C11 0.5(7)
C8 C9 C10 C12 179.3(5)
C9 C10 C11 N1 0.2(6)
C12 C10 C11 N1 -178.7(4)
C8 N1 C11 C10 -0.8(6)
S1 N1 C11 C10 -167.7(4)
C11 C10 C12 C13 -169.9(7)
C9 C10 C12 C13 11.4(12)
C11 C10 C12 O3 8.5(7)
C9 C10 C12 O3 -170.2(5)
C15 O3 C12 C13 1.2(5)
C15 O3 C12 C10 -177.8(4)
C10 C12 C13 C14 179.9(7)
O3 C12 C13 C14 1.4(6)
C10 C12 C13 C17 -1.3(11)
O3 C12 C13 C17 -179.8(4)
C12 C13 C14 C15 -3.7(7)
C17 C13 C14 C15 177.6(5)
C13 C14 C15 O3 4.6(7)
C13 C14 C15 C16 -178.4(6)
C12 O3 C15 C14 -3.6(6)
C12 O3 C15 C16 178.8(4)
C18 O4 C17 O5 -1.3(11)
C18 O4 C17 C13 -179.2(5)
C12 C13 C17 O5 5.7(11)
C14 C13 C17 O5 -175.7(8)
C12 C13 C17 O4 -176.5(5)
C14 C13 C17 O4 2.1(8)
